data_7237689
loop_
_publ_author_name
'Ghasemi, Mehri'
'Lyu, Miaoqiang'
'Roknuzzaman, Md'
'Yun, Jung-Ho'
'Hao, Mengmeng'
'He, Dongxu'
'Bai, Yang'
'Chen, Peng'
'Bernhardt, Paul V.'
'Ostrikov, Kostya (Ken)'
'Wang, Lianzhou'

_publ_section_title
;
 Phenethylammonium bismuth halides: from single crystals to bulky-organic
 cation promoted thin-film deposition for potential optoelectronic
 applications
;
_journal_issue 36
_journal_name_full 'Journal of Materials Chemistry A'
_journal_page_first 20733
_journal_paper_doi 10.1039/C9TA07454F
_journal_volume 7
_journal_year 2019
_chemical_compound_source 'synthesis as described'
_chemical_formula_moiety '4(C8 H12 N), Bi2 Cl10 '
_chemical_formula_sum 'C32 H48 Bi2 Cl10 N4'
_chemical_formula_weight 1261.2
_space_group_IT_number 14
_space_group_name_Hall '-P 2ybc'
_space_group_name_H-M_alt 'P 1 21/c 1'
_symmetry_cell_setting monoclinic
_symmetry_Int_Tables_number 14
_symmetry_space_group_name_Hall '-P 2ybc'
_symmetry_space_group_name_H-M 'P 1 21/c 1'
_atom_sites_solution_hydrogens mixed
_audit_block_doi 10.5517/ccdc.csd.cc232p30
_audit_conform_dict_location ftp://ftp.iucr.org/pub/cif_core.dic
_audit_conform_dict_name cif_core.dic
_audit_conform_dict_version 2.4.5
_audit_creation_date 2019-07-09T16:25:34-00:00
_audit_creation_method 'WinGX routine CIF_UPDATE'
_audit_update_record
;
2019-07-09 deposited with the CCDC.	2019-08-14 downloaded from the CCDC.
;
_cell_angle_alpha 90
_cell_angle_beta 91.161(3)
_cell_angle_gamma 90
_cell_formula_units_Z 4
_cell_length_a 7.9840(3)
_cell_length_b 25.0632(7)
_cell_length_c 21.8464(6)
_cell_measurement_reflns_used 7156
_cell_measurement_temperature 190(2)
_cell_measurement_theta_max 62.59
_cell_measurement_theta_min 4.05
_cell_measurement_wavelength 1.54184
_cell_volume 4370.7(2)
_computing_cell_refinement 'CrysalisPro (Agilent Technologies,     )'
_computing_data_collection 'CrysalisPro (Agilent Technologies,     )'
_computing_data_reduction 'CrysalisPro (Agilent Technologies,     )'
_computing_molecular_graphics 'Ortep-3 for Windows (Farrugia, 1997)'
_computing_publication_material 'WinGX publication routines (Farrugia, 1999)'
_computing_structure_refinement 'SHELXL-2018/1 (Sheldrick, 2018)'
_diffrn_ambient_temperature 190(2)
_diffrn_detector 'CCD plate'
_diffrn_detector_area_resol_mean 16.07
_diffrn_measured_fraction_theta_full 0.997
_diffrn_measured_fraction_theta_max 0.997
_diffrn_measurement_device '\k-geometry diffractometer'
_diffrn_measurement_device_type 'Agilent Technologies Xcalibur, Sapphire3, Gemini ultra'
_diffrn_measurement_method '\w scans'
_diffrn_orient_matrix_UB_11 -0.03591
_diffrn_orient_matrix_UB_12 -0.024832
_diffrn_orient_matrix_UB_13 0.062873
_diffrn_orient_matrix_UB_21 -0.179918
_diffrn_orient_matrix_UB_22 0.022194
_diffrn_orient_matrix_UB_23 -0.003527
_diffrn_orient_matrix_UB_31 -0.05987
_diffrn_orient_matrix_UB_32 -0.051679
_diffrn_orient_matrix_UB_33 -0.031742
_diffrn_radiation_monochromator mirror
_diffrn_radiation_probe x-ray
_diffrn_radiation_type CuK\a
_diffrn_radiation_wavelength 1.54184
_diffrn_reflns_av_R_equivalents 0.0522
_diffrn_reflns_av_unetI/netI 0.0523
_diffrn_reflns_Laue_measured_fraction_full 0.997
_diffrn_reflns_Laue_measured_fraction_max 0.997
_diffrn_reflns_limit_h_max 8
_diffrn_reflns_limit_h_min -9
_diffrn_reflns_limit_k_max 28
_diffrn_reflns_limit_k_min -28
_diffrn_reflns_limit_l_max 24
_diffrn_reflns_limit_l_min -25
_diffrn_reflns_number 23916
_diffrn_reflns_point_group_measured_fraction_full 0.997
_diffrn_reflns_point_group_measured_fraction_max 0.997
_diffrn_reflns_reduction_process
;
 Scaled and merged with Sortav
 R.H. Blessing, (1987) Cryst. Rev. 1, 3-58
 R.H. Blessing, (1989) J. Appl. Cryst. 22, 396-397
;
_diffrn_reflns_theta_full 62.491
_diffrn_reflns_theta_max 62.491
_diffrn_reflns_theta_min 4.048
_diffrn_source 'fine-focus sealed X-ray tube'
_diffrn_standards_number 0
_exptl_absorpt_coefficient_mu 21.47
_exptl_absorpt_correction_T_max 1
_exptl_absorpt_correction_T_min 0.476
_exptl_absorpt_correction_type multi-scan
_exptl_absorpt_process_details
;
        CrysAlisPro 1.171.38.46 (Rigaku Oxford Diffraction, 2015)
        Empirical absorption correction using spherical harmonics,
        implemented in SCALE3 ABSPACK scaling algorithm.
;
_exptl_crystal_colour colourless
_exptl_crystal_density_diffrn 1.917
_exptl_crystal_density_method 'not measured'
_exptl_crystal_description prism
_exptl_crystal_F_000 2416
_exptl_crystal_size_max 0.1
_exptl_crystal_size_mid 0.05
_exptl_crystal_size_min 0.02
_refine_diff_density_max 1.223
_refine_diff_density_min -0.66
_refine_diff_density_rms 0.128
_refine_ls_extinction_method none
_refine_ls_goodness_of_fit_ref 1.018
_refine_ls_hydrogen_treatment constr
_refine_ls_matrix_type full
_refine_ls_number_constraints 0
_refine_ls_number_parameters 429
_refine_ls_number_reflns 6951
_refine_ls_number_restraints 30
_refine_ls_restrained_S_all 1.016
_refine_ls_R_factor_all 0.0442
_refine_ls_R_factor_gt 0.0332
_refine_ls_shift/su_max 0.002
_refine_ls_shift/su_mean 0
_refine_ls_structure_factor_coef Fsqd
_refine_ls_weighting_details 'w=1/[\s^2^(Fo^2^)+(0.0313P)^2^] where P=(Fo^2^+2Fc^2^)/3'
_refine_ls_weighting_scheme calc
_refine_ls_wR_factor_gt 0.0722
_refine_ls_wR_factor_ref 0.0781
_reflns_Friedel_coverage 0
_reflns_number_gt 5773
_reflns_number_total 6951
_reflns_threshold_expression 'I > 2\s(I)'
_cod_data_source_file c9ta07454f2.cif
_cod_data_source_block shelx
_cod_original_sg_symbol_H-M 'P 21/c'
_cod_database_code 7237689
_shelx_shelxl_version_number 2018/1

loop_
_symmetry_equiv_pos_as_xyz
'x, y, z'
'-x, y+1/2, -z+1/2'
'-x, -y, -z'
'x, -y-1/2, z-1/2'

loop_
_atom_site_label
_atom_site_type_symbol
_atom_site_fract_x
_atom_site_fract_y
_atom_site_fract_z
_atom_site_U_iso_or_equiv
_atom_site_adp_type
_atom_site_occupancy
_atom_site_site_symmetry_order
_atom_site_calc_flag
_atom_site_refinement_flags_posn
_atom_site_refinement_flags_adp
_atom_site_refinement_flags_occupancy
_atom_site_disorder_assembly
_atom_site_disorder_group
Bi1 Bi 0.23480(3) 0.52077(2) 0.65285(2) 0.03431(8) Uani 1 1 d . . . . .
Bi2 Bi 0.33854(3) 0.53165(2) 0.84730(2) 0.03963(9) Uani 1 1 d . . . . .
Cl1 Cl 0.5089(2) 0.55481(8) 0.58922(10) 0.0644(5) Uani 1 1 d . . . . .
Cl2 Cl 0.2093(3) 0.44601(7) 0.57409(8) 0.0589(5) Uani 1 1 d . . . . .
Cl3 Cl 0.0423(2) 0.57865(7) 0.58169(7) 0.0502(4) Uani 1 1 d . . . . .
Cl4 Cl -0.0477(3) 0.48554(8) 0.70008(11) 0.0736(6) Uani 1 1 d . . . . .
Cl5 Cl 0.2198(4) 0.60096(8) 0.75025(9) 0.0860(8) Uani 1 1 d . . . . .
Cl6 Cl 0.4287(3) 0.46370(7) 0.74033(9) 0.0625(5) Uani 1 1 d . . . . .
Cl7 Cl 0.0498(2) 0.48727(9) 0.89844(8) 0.0587(5) Uani 1 1 d . . . . .
Cl8 Cl 0.6422(3) 0.56652(9) 0.82837(8) 0.0670(5) Uani 1 1 d . . . . .
Cl9 Cl 0.4942(2) 0.46164(6) 0.91530(7) 0.0458(4) Uani 1 1 d . . . . .
Cl10 Cl 0.3316(3) 0.59580(8) 0.93584(10) 0.0775(7) Uani 1 1 d . . . . .
C1 C 0.8699(9) 0.7480(3) 0.7023(3) 0.0507(17) Uani 1 1 d . . . . .
C2 C 0.7888(9) 0.7856(3) 0.6673(3) 0.0500(17) Uani 1 1 d . . . . .
H2 H 0.732955 0.775317 0.630312 0.06 Uiso 1 1 calc R U . . .
C3 C 0.7874(11) 0.8385(4) 0.6852(4) 0.068(2) Uani 1 1 d . . . . .
H3 H 0.733343 0.864713 0.6604 0.081 Uiso 1 1 calc R U . . .
C4 C 0.8671(13) 0.8531(4) 0.7408(5) 0.082(3) Uani 1 1 d . . . . .
H4 H 0.865121 0.888981 0.754644 0.099 Uiso 1 1 calc R U . . .
C5 C 0.9484(14) 0.8139(5) 0.7747(4) 0.084(3) Uani 1 1 d . . . . .
H5 H 1.004729 0.823175 0.811947 0.101 Uiso 1 1 calc R U . . .
C6 C 0.9486(11) 0.7623(5) 0.7555(4) 0.070(3) Uani 1 1 d . . . . .
H6 H 1.004446 0.735986 0.779615 0.084 Uiso 1 1 calc R U . . .
C7 C 0.8649(12) 0.6907(3) 0.6790(4) 0.074(2) Uani 1 1 d D . . . .
H7A H 0.820783 0.690355 0.636365 0.089 Uiso 1 1 calc R U . . .
H7B H 0.980173 0.676201 0.678963 0.089 Uiso 1 1 calc R U . . .
C8 C 0.7600(11) 0.6567(3) 0.7169(4) 0.068(2) Uani 1 1 d D . . . .
H8A H 0.643386 0.670172 0.714951 0.081 Uiso 1 1 calc R U . . .
H8B H 0.800001 0.659 0.75998 0.081 Uiso 1 1 calc R U . . .
N1 N 0.7614(11) 0.5997(2) 0.6971(3) 0.074(2) Uani 1 1 d D . . . .
H1A H 0.694653 0.580217 0.721873 0.11 Uiso 1 1 calc R U . . .
H1B H 0.722525 0.597272 0.657734 0.11 Uiso 1 1 calc R U . . .
H1C H 0.867989 0.586895 0.699557 0.11 Uiso 1 1 calc R U . . .
C9 C 0.3472(14) 0.8298(4) 0.8799(5) 0.079(3) Uani 1 1 d . . . . .
C10 C 0.4576(11) 0.8269(3) 0.8320(4) 0.062(2) Uani 1 1 d . . . . .
H10 H 0.514368 0.858106 0.818946 0.074 Uiso 1 1 calc R U . . .
C11 C 0.4847(11) 0.7800(4) 0.8039(4) 0.067(2) Uani 1 1 d . . . . .
H11 H 0.557231 0.778802 0.770024 0.08 Uiso 1 1 calc R U . . .
C12 C 0.4104(11) 0.7342(3) 0.8231(4) 0.064(2) Uani 1 1 d . . . . .
H12 H 0.433457 0.701378 0.803348 0.077 Uiso 1 1 calc R U . . .
C13 C 0.3041(10) 0.7356(3) 0.8702(4) 0.061(2) Uani 1 1 d . . . . .
H13 H 0.250464 0.703898 0.883503 0.073 Uiso 1 1 calc R U . . .
C14 C 0.2745(13) 0.7834(5) 0.8986(4) 0.079(3) Uani 1 1 d . . . . .
H14 H 0.201333 0.784204 0.932356 0.095 Uiso 1 1 calc R U . . .
C15 C 0.299(3) 0.8912(9) 0.8779(9) 0.086(9) Uiso 0.39(3) 1 d D . P A 1
H15A H 0.379814 0.911223 0.852938 0.103 Uiso 0.39(3) 1 calc R U P A 1
H15B H 0.185541 0.895899 0.859559 0.103 Uiso 0.39(3) 1 calc R U P A 1
C16 C 0.304(3) 0.9106(8) 0.9410(8) 0.094(10) Uiso 0.39(3) 1 d D . P A 1
H16A H 0.421666 0.915504 0.954466 0.112 Uiso 0.39(3) 1 calc R U P A 1
H16B H 0.253202 0.883357 0.967845 0.112 Uiso 0.39(3) 1 calc R U P A 1
N2 N 0.212(2) 0.9621(5) 0.9485(8) 0.027(5) Uiso 0.39(3) 1 d D . P A 1
H2A H 0.218317 0.972454 0.988348 0.041 Uiso 0.39(3) 1 calc R U P A 1
H2B H 0.259108 0.987483 0.92456 0.041 Uiso 0.39(3) 1 calc R U P A 1
H2C H 0.102632 0.957623 0.936987 0.041 Uiso 0.39(3) 1 calc R U P A 1
C15' C 0.365(3) 0.8748(8) 0.9259(14) 0.160(13) Uiso 0.61(3) 1 d D . P A 2
H15C H 0.365253 0.860157 0.96797 0.191 Uiso 0.61(3) 1 calc R U P A 2
H15D H 0.472857 0.893546 0.920029 0.191 Uiso 0.61(3) 1 calc R U P A 2
C16' C 0.226(3) 0.9125(7) 0.9179(12) 0.147(11) Uiso 0.61(3) 1 d D . P A 2
H16C H 0.120675 0.894575 0.92886 0.177 Uiso 0.61(3) 1 calc R U P A 2
H16D H 0.217358 0.92297 0.87431 0.177 Uiso 0.61(3) 1 calc R U P A 2
N2' N 0.248(2) 0.9615(5) 0.9562(6) 0.049(5) Uiso 0.61(3) 1 d D . P A 2
H2F H 0.158792 0.98358 0.949707 0.074 Uiso 0.61(3) 1 calc R U P A 2
H2G H 0.253914 0.952163 0.996453 0.074 Uiso 0.61(3) 1 calc R U P A 2
H2H H 0.343714 0.978536 0.945786 0.074 Uiso 0.61(3) 1 calc R U P A 2
C17 C 0.1090(10) 0.2976(3) 1.0397(3) 0.055(2) Uani 1 1 d . . . . .
C18 C 0.1906(11) 0.2621(4) 1.0785(3) 0.062(2) Uani 1 1 d . . . . .
H18 H 0.245406 0.275151 1.114506 0.074 Uiso 1 1 calc R U . . .
C19 C 0.1942(11) 0.2081(4) 1.0661(4) 0.062(2) Uani 1 1 d . . . . .
H19 H 0.251322 0.184504 1.093433 0.075 Uiso 1 1 calc R U . . .
C20 C 0.1155(10) 0.1885(3) 1.0146(3) 0.0522(18) Uani 1 1 d . . . . .
H20 H 0.119348 0.151533 1.005258 0.063 Uiso 1 1 calc R U . . .
C21 C 0.0310(10) 0.2234(3) 0.9766(3) 0.0534(19) Uani 1 1 d . . . . .
H21 H -0.02687 0.21033 0.941302 0.064 Uiso 1 1 calc R U . . .
C22 C 0.0294(10) 0.2772(3) 0.9892(3) 0.0554(19) Uani 1 1 d . . . . .
H22 H -0.02871 0.300714 0.962066 0.067 Uiso 1 1 calc R U . . .
C23 C 0.1089(15) 0.3563(4) 1.0524(6) 0.096(4) Uani 1 1 d . . . . .
H23A H -0.006017 0.370279 1.045852 0.115 Uiso 1 1 d R U . . .
H23B H 0.140698 0.362175 1.095909 0.115 Uiso 1 1 d R U . . .
C24 C 0.2225(14) 0.3858(3) 1.0145(3) 0.066(2) Uani 1 1 d . . . . .
H24A H 0.187617 0.380578 0.971122 0.08 Uiso 1 1 d R U . . .
H24B H 0.336034 0.370366 1.019735 0.08 Uiso 1 1 d R U . . .
N3 N 0.2329(9) 0.4437(2) 1.0264(3) 0.0514(15) Uani 1 1 d . . . . .
H3A H 0.154623 0.452976 1.054183 0.077 Uiso 1 1 d R U . . .
H3B H 0.213725 0.461885 0.990933 0.077 Uiso 1 1 d R U . . .
H3C H 0.336779 0.451797 1.041557 0.077 Uiso 1 1 d R U . . .
C25 C 0.6657(13) 0.2963(3) 0.8818(6) 0.088(3) Uani 1 1 d . . . . .
C26 C 0.5863(11) 0.2970(4) 0.9365(4) 0.071(3) Uani 1 1 d . . . . .
H26 H 0.573797 0.329714 0.957858 0.085 Uiso 1 1 calc R U . . .
C27 C 0.5260(11) 0.2519(4) 0.9604(4) 0.067(2) Uani 1 1 d . . . . .
H27 H 0.4684 0.253419 0.997935 0.08 Uiso 1 1 calc R U . . .
C28 C 0.5452(11) 0.2044(3) 0.9323(5) 0.070(2) Uani 1 1 d . . . . .
H28 H 0.501588 0.172816 0.949834 0.084 Uiso 1 1 calc R U . . .
C29 C 0.6275(11) 0.2025(3) 0.8787(4) 0.065(2) Uani 1 1 d . . . . .
H29 H 0.644532 0.169093 0.859199 0.078 Uiso 1 1 calc R U . . .
C30 C 0.6863(11) 0.2481(4) 0.8524(4) 0.063(2) Uani 1 1 d . . . . .
H30 H 0.740966 0.246556 0.814225 0.076 Uiso 1 1 calc R U . . .
C31 C 0.7688(16) 0.3499(5) 0.8760(5) 0.047(4) Uiso 0.534(16) 1 d D . P B 1
H31A H 0.750138 0.373675 0.911458 0.056 Uiso 0.534(16) 1 d R U P B 1
H31B H 0.890175 0.342675 0.872766 0.056 Uiso 0.534(16) 1 d R U P B 1
C32 C 0.7000(14) 0.3731(4) 0.8195(4) 0.040(3) Uiso 0.534(16) 1 d D . P B 1
H32A H 0.724489 0.349103 0.784853 0.048 Uiso 0.534(16) 1 d R U P B 1
H32B H 0.576776 0.376031 0.822567 0.048 Uiso 0.534(16) 1 d R U P B 1
N4 N 0.7692(16) 0.4273(3) 0.8067(6) 0.041(4) Uiso 0.534(16) 1 d D . P B 1
H4A H 0.722868 0.440018 0.771208 0.061 Uiso 0.534(16) 1 calc R U P B 1
H4B H 0.744551 0.449671 0.838013 0.061 Uiso 0.534(16) 1 calc R U P B 1
H4C H 0.88231 0.425066 0.803026 0.061 Uiso 0.534(16) 1 calc R U P B 1
C31' C 0.6754(17) 0.3421(5) 0.8273(6) 0.042(4) Uiso 0.466(16) 1 d D . P B 2
H31C H 0.71899 0.32687 0.78892 0.051 Uiso 0.466(16) 1 d R U P B 2
H31D H 0.564268 0.35833 0.81899 0.051 Uiso 0.466(16) 1 d R U P B 2
C32' C 0.7923(16) 0.3804(4) 0.8551(5) 0.040(4) Uiso 0.466(16) 1 d D . P B 2
H32C H 0.757495 0.388551 0.897287 0.048 Uiso 0.466(16) 1 d R U P B 2
H32D H 0.905537 0.364333 0.857446 0.048 Uiso 0.466(16) 1 d R U P B 2
N4' N 0.8026(19) 0.4311(4) 0.8195(7) 0.045(4) Uiso 0.466(16) 1 d D . P B 2
H4F H 0.876459 0.453659 0.838474 0.067 Uiso 0.466(16) 1 calc R U P B 2
H4G H 0.837769 0.423966 0.781033 0.067 Uiso 0.466(16) 1 calc R U P B 2
H4H H 0.699659 0.446734 0.817401 0.067 Uiso 0.466(16) 1 calc R U P B 2

loop_
_atom_site_aniso_label
_atom_site_aniso_U_11
_atom_site_aniso_U_22
_atom_site_aniso_U_33
_atom_site_aniso_U_23
_atom_site_aniso_U_13
_atom_site_aniso_U_12
Bi1 0.04097(15) 0.03410(14) 0.02786(13) -0.00026(9) 0.00099(9) 0.00290(10)
Bi2 0.05260(17) 0.03737(14) 0.02876(13) -0.00066(9) -0.00302(10) 0.00522(11)
Cl1 0.0522(10) 0.0463(10) 0.0958(14) 0.0011(9) 0.0276(10) 0.0002(8)
Cl2 0.0802(13) 0.0413(9) 0.0552(10) -0.0173(7) 0.0018(9) 0.0016(9)
Cl3 0.0638(11) 0.0508(9) 0.0362(7) 0.0109(7) 0.0028(7) 0.0173(8)
Cl4 0.0663(12) 0.0613(12) 0.0948(15) 0.0390(10) 0.0430(11) 0.0160(10)
Cl5 0.158(2) 0.0442(10) 0.0540(11) -0.0079(8) -0.0341(13) 0.0312(13)
Cl6 0.0741(13) 0.0526(10) 0.0599(11) -0.0135(8) -0.0242(9) 0.0254(9)
Cl7 0.0436(9) 0.0855(13) 0.0471(9) 0.0080(8) 0.0026(7) 0.0026(9)
Cl8 0.0677(12) 0.0833(14) 0.0497(10) 0.0146(9) -0.0043(8) -0.0297(10)
Cl9 0.0559(10) 0.0440(9) 0.0376(8) 0.0083(6) 0.0032(7) 0.0094(7)
Cl10 0.1158(19) 0.0604(12) 0.0556(11) -0.0252(9) -0.0183(11) 0.0238(12)
C1 0.041(4) 0.059(5) 0.053(4) 0.000(3) 0.016(3) 0.000(3)
C2 0.042(4) 0.063(5) 0.046(4) -0.006(3) 0.007(3) -0.010(3)
C3 0.054(5) 0.060(5) 0.089(6) 0.010(5) 0.029(4) -0.005(4)
C4 0.067(6) 0.070(6) 0.111(8) -0.042(6) 0.045(6) -0.035(5)
C5 0.075(7) 0.124(10) 0.054(5) -0.025(6) 0.015(5) -0.039(7)
C6 0.054(5) 0.112(8) 0.045(4) 0.011(5) 0.002(4) -0.013(5)
C7 0.073(6) 0.072(6) 0.079(6) 0.005(5) 0.024(5) 0.016(5)
C8 0.073(6) 0.046(4) 0.085(6) -0.001(4) 0.022(5) 0.009(4)
N1 0.103(6) 0.047(4) 0.073(4) 0.002(3) 0.029(4) 0.019(4)
C9 0.090(7) 0.066(6) 0.081(6) -0.023(5) 0.008(6) 0.013(5)
C10 0.064(5) 0.050(5) 0.072(5) 0.015(4) -0.009(4) -0.010(4)
C11 0.056(5) 0.096(7) 0.048(4) -0.010(4) 0.019(4) -0.008(5)
C12 0.061(5) 0.050(5) 0.082(6) -0.021(4) 0.006(5) 0.000(4)
C13 0.057(5) 0.047(4) 0.078(5) 0.022(4) 0.010(4) -0.005(4)
C14 0.073(6) 0.116(9) 0.049(5) 0.001(5) 0.025(4) 0.020(6)
C17 0.064(5) 0.052(4) 0.049(4) -0.011(3) 0.024(4) -0.026(4)
C18 0.064(5) 0.083(6) 0.038(4) -0.007(4) 0.000(3) -0.030(5)
C19 0.058(5) 0.073(6) 0.057(5) 0.018(4) 0.000(4) -0.008(4)
C20 0.064(5) 0.044(4) 0.049(4) 0.002(3) 0.014(4) -0.014(4)
C21 0.065(5) 0.058(5) 0.037(4) -0.005(3) 0.005(3) -0.017(4)
C22 0.057(5) 0.060(5) 0.050(4) 0.013(4) 0.006(3) -0.007(4)
C23 0.105(8) 0.053(5) 0.132(9) -0.032(5) 0.079(7) -0.025(5)
C24 0.115(7) 0.042(4) 0.044(4) -0.001(3) 0.022(4) -0.018(4)
N3 0.070(4) 0.044(3) 0.040(3) -0.009(2) -0.001(3) 0.001(3)
C25 0.082(6) 0.035(4) 0.149(9) 0.015(5) 0.072(7) 0.010(4)
C26 0.064(5) 0.057(5) 0.092(6) -0.033(5) 0.029(5) -0.020(4)
C27 0.059(5) 0.093(7) 0.048(4) 0.019(4) 0.005(4) 0.003(5)
C28 0.061(5) 0.043(5) 0.106(7) 0.022(5) 0.000(5) 0.002(4)
C29 0.062(5) 0.042(4) 0.090(6) -0.016(4) -0.015(5) 0.013(4)
C30 0.069(5) 0.073(6) 0.048(4) 0.002(4) 0.009(4) 0.035(5)

loop_
_atom_type_symbol
_atom_type_description
_atom_type_scat_dispersion_real
_atom_type_scat_dispersion_imag
_atom_type_scat_source
C C 0.0181 0.0091 'International Tables Vol C Tables 4.2.6.8 and 6.1.1.4'
H H 0 0 'International Tables Vol C Tables 4.2.6.8 and 6.1.1.4'
Bi Bi -4.0111 8.931 'International Tables Vol C Tables 4.2.6.8 and 6.1.1.4'
Cl Cl 0.3639 0.7018 'International Tables Vol C Tables 4.2.6.8 and 6.1.1.4'
N N 0.0311 0.018 'International Tables Vol C Tables 4.2.6.8 and 6.1.1.4'

loop_
_geom_angle_atom_site_label_1
_geom_angle_atom_site_label_2
_geom_angle_atom_site_label_3
_geom_angle
Cl2 Bi1 Cl3 88.19(6)
Cl2 Bi1 Cl4 87.76(8)
Cl3 Bi1 Cl4 85.50(6)
Cl2 Bi1 Cl1 86.59(7)
Cl3 Bi1 Cl1 89.51(6)
Cl4 Bi1 Cl1 172.57(8)
Cl2 Bi1 Cl6 96.88(6)
Cl3 Bi1 Cl6 174.04(5)
Cl4 Bi1 Cl6 91.54(7)
Cl1 Bi1 Cl6 93.92(7)
Cl2 Bi1 Cl5 171.91(8)
Cl3 Bi1 Cl5 91.10(5)
Cl4 Bi1 Cl5 84.16(9)
Cl1 Bi1 Cl5 101.46(8)
Cl6 Bi1 Cl5 83.44(5)
Cl10 Bi2 Cl9 90.56(6)
Cl10 Bi2 Cl8 86.73(8)
Cl9 Bi2 Cl8 83.23(6)
Cl10 Bi2 Cl7 85.20(8)
Cl9 Bi2 Cl7 83.81(5)
Cl8 Bi2 Cl7 164.65(5)
Cl10 Bi2 Cl5 99.68(6)
Cl9 Bi2 Cl5 166.49(7)
Cl8 Bi2 Cl5 88.54(8)
Cl7 Bi2 Cl5 105.68(8)
Cl10 Bi2 Cl6 166.80(8)
Cl9 Bi2 Cl6 86.70(5)
Cl8 Bi2 Cl6 80.12(7)
Cl7 Bi2 Cl6 107.30(6)
Cl5 Bi2 Cl6 81.33(5)
Bi2 Cl5 Bi1 95.91(6)
Bi1 Cl6 Bi2 95.92(5)
C6 C1 C2 120.1(8)
C6 C1 C7 122.9(8)
C2 C1 C7 117.0(7)
C1 C2 C3 120.5(8)
C2 C3 C4 119.2(9)
C5 C4 C3 118.5(9)
C6 C5 C4 120.8(9)
C5 C6 C1 120.8(10)
C8 C7 C1 111.9(6)
C7 C8 N1 112.7(5)
C14 C9 C10 117.6(8)
C14 C9 C15' 118.0(16)
C10 C9 C15' 119.1(16)
C14 C9 C15 136.8(14)
C10 C9 C15 100.8(12)
C11 C10 C9 120.0(8)
C10 C11 C12 121.4(8)
C13 C12 C11 120.0(8)
C12 C13 C14 118.9(8)
C9 C14 C13 122.0(8)
C16 C15 C9 107.2(15)
C15 C16 N2 112.8(5)
C16' C15' C9 109.9(17)
C15' C16' N2' 112.7(6)
C22 C17 C18 117.6(7)
C22 C17 C23 121.1(9)
C18 C17 C23 121.3(8)
C19 C18 C17 121.4(7)
C20 C19 C18 120.1(8)
C19 C20 C21 118.7(7)
C20 C21 C22 120.7(7)
C17 C22 C21 121.5(7)
C24 C23 C17 113.2(7)
C23 C24 N3 115.8(7)
C26 C25 C30 118.7(8)
C26 C25 C31 108.1(9)
C30 C25 C31 129.8(9)
C26 C25 C31' 130.6(9)
C30 C25 C31' 105.4(9)
C27 C26 C25 120.5(8)
C26 C27 C28 121.5(8)
C27 C28 C29 119.1(8)
C28 C29 C30 120.6(7)
C29 C30 C25 119.5(8)
C32 C31 C25 102.6(8)
C31 C32 N4 112.7(5)
C32' C31' C25 101.3(9)
C31' C32' N4' 112.6(5)

loop_
_geom_bond_atom_site_label_1
_geom_bond_atom_site_label_2
_geom_bond_distance
Bi1 Cl2 2.5492(16)
Bi1 Cl3 2.6049(15)
Bi1 Cl4 2.650(2)
Bi1 Cl1 2.7516(19)
Bi1 Cl6 2.8240(17)
Bi1 Cl5 2.9311(19)
Bi2 Cl10 2.5168(18)
Bi2 Cl9 2.5991(15)
Bi2 Cl8 2.618(2)
Bi2 Cl7 2.8114(19)
Bi2 Cl5 2.8862(19)
Bi2 Cl6 2.9911(19)
C1 C6 1.360(12)
C1 C2 1.369(11)
C1 C7 1.522(12)
C2 C3 1.383(12)
C3 C4 1.406(14)
C4 C5 1.385(17)
C5 C6 1.358(16)
C7 C8 1.463(8)
C8 N1 1.493(7)
C9 C14 1.367(16)
C9 C10 1.383(15)
C9 C15' 1.52(2)
C9 C15 1.59(2)
C10 C11 1.346(13)
C11 C12 1.362(13)
C12 C13 1.346(13)
C13 C14 1.372(14)
C15 C16 1.463(8)
C16 N2 1.493(7)
C15' C16' 1.462(9)
C16' N2' 1.493(7)
C17 C22 1.360(11)
C17 C18 1.384(13)
C17 C23 1.498(12)
C18 C19 1.380(13)
C19 C20 1.370(11)
C20 C21 1.373(12)
C21 C22 1.376(12)
C23 C24 1.444(13)
C24 N3 1.476(10)
C25 C26 1.365(14)
C25 C30 1.380(13)
C25 C31 1.582(15)
C25 C31' 1.656(16)
C26 C27 1.336(13)
C27 C28 1.349(14)
C28 C29 1.355(14)
C29 C30 1.366(13)
C31 C32 1.463(8)
C32 N4 1.493(7)
C31' C32' 1.463(9)
C32' N4' 1.493(7)
